data_2206532
loop_
_publ_author_name
'Fa-Qian Liu'
'Fang-Fang Jian'
'Guang-Ye Liu'
'Lu-De Lu'
'Xu-Jie Yang'
'Xin Wang'

_publ_section_title Diisothiocyanatotetrakis(1-methyl-1<i>H</i>-imidazole-\k<i>N</i>^3^)nickel(II)
_journal_coeditor_code RZ6101
_journal_issue 8
_journal_name_full 'Acta Crystallographica Section E'
_journal_page_first m1568
_journal_page_last m1570
_journal_paper_doi 10.1107/S1600536805021987
_journal_volume 61
_journal_year 2005
_chemical_formula_iupac '[Ni (N C S)2 (C4 H6 N2)4]'
_chemical_formula_moiety 'C18 H24 N10 Ni S2'
_chemical_formula_sum 'C18 H24 N10 Ni S2'
_chemical_formula_weight 503.30
_chemical_name_systematic
;
Diisothiocyanatotetrakis(1-methyl-1H-imidazole-\kN^3^)nickel(II)
;
_space_group_IT_number 14
_symmetry_cell_setting monoclinic
_symmetry_space_group_name_Hall '-P 2ybc'
_symmetry_space_group_name_H-M 'P 1 21/c 1'
_atom_sites_solution_hydrogens geom
_atom_sites_solution_primary direct
_atom_sites_solution_secondary difmap
_audit_creation_method SHELXL-97
_cell_angle_alpha 90.00
_cell_angle_beta 94.28(3)
_cell_angle_gamma 90.00
_cell_formula_units_Z 4
_cell_length_a 11.002(2)
_cell_length_b 15.300(3)
_cell_length_c 14.309(3)
_cell_measurement_reflns_used 25
_cell_measurement_temperature 293(2)
_cell_measurement_theta_max 14
_cell_measurement_theta_min 4
_cell_volume 2401.9(8)
_computing_cell_refinement 'CAD-4 Software'
_computing_data_collection 'CAD-4 Software (Enraf--Nonius, 1989)'
_computing_data_reduction 'NRCVAX (Gabe <i>et al.</i>, 1989)'
_computing_molecular_graphics 'SHELXTL-PC (Sheldrick, 1990)'
_computing_publication_material 'WinGX (Farrugia, 1999)'
_computing_structure_refinement 'SHELXL97 (Sheldrick, 1997)'
_computing_structure_solution 'SHELXS97 (Sheldrick, 1997)'
_diffrn_ambient_temperature 293(2)
_diffrn_measured_fraction_theta_full 0.991
_diffrn_measured_fraction_theta_max 0.991
_diffrn_measurement_device_type 'Enraf--Nonius CAD-4'
_diffrn_measurement_method \w
_diffrn_radiation_monochromator graphite
_diffrn_radiation_source 'fine-focus sealed tube'
_diffrn_radiation_type MoK\a
_diffrn_radiation_wavelength 0.71073
_diffrn_reflns_av_R_equivalents 0.0234
_diffrn_reflns_av_sigmaI/netI 0.0523
_diffrn_reflns_limit_h_max 14
_diffrn_reflns_limit_h_min 0
_diffrn_reflns_limit_k_max 19
_diffrn_reflns_limit_k_min 0
_diffrn_reflns_limit_l_max 18
_diffrn_reflns_limit_l_min -17
_diffrn_reflns_number 5451
_diffrn_reflns_theta_full 26.98
_diffrn_reflns_theta_max 26.98
_diffrn_reflns_theta_min 1.86
_diffrn_standards_decay_% 0
_diffrn_standards_interval_count 100
_diffrn_standards_number 3
_exptl_absorpt_coefficient_mu 1.008
_exptl_absorpt_correction_type none
_exptl_crystal_colour blue
_exptl_crystal_density_diffrn 1.392
_exptl_crystal_density_method 'not measured'
_exptl_crystal_description block
_exptl_crystal_F_000 1048
_exptl_crystal_size_max 0.35
_exptl_crystal_size_mid 0.25
_exptl_crystal_size_min 0.25
_refine_diff_density_max 0.811
_refine_diff_density_min -0.479
_refine_ls_extinction_coef 0.0007(2)
_refine_ls_extinction_expression Fc^*^=kFc[1+0.001xFc^2^\l^3^/sin(2\q)]^-1/4^
_refine_ls_extinction_method SHELXL97
_refine_ls_goodness_of_fit_ref 1.075
_refine_ls_hydrogen_treatment constr
_refine_ls_matrix_type full
_refine_ls_number_parameters 285
_refine_ls_number_reflns 5188
_refine_ls_number_restraints 0
_refine_ls_restrained_S_all 1.075
_refine_ls_R_factor_all 0.1188
_refine_ls_R_factor_gt 0.0515
_refine_ls_shift/su_max 0.004
_refine_ls_shift/su_mean 0.000
_refine_ls_structure_factor_coef Fsqd
_refine_ls_weighting_details 'calc w=1/[\s^2^(Fo^2^)+(0.051P)^2^+3.586P] where P = (Fo^2^+2Fc^2^)/3'
_refine_ls_weighting_scheme calc
_refine_ls_wR_factor_gt 0.1369
_refine_ls_wR_factor_ref 0.1623
_reflns_number_gt 2901
_reflns_number_total 5188
_reflns_threshold_expression I>2\s(I)
_cod_data_source_file rz6101.cif
_cod_data_source_block I
_cod_depositor_comments
;
The following automatic conversions were performed:
'_symmetry_cell_setting' value 'Monoclinic' changed to 'monoclinic'
according to '/home/saulius/struct/CIF-dictionaries/cif_core.dic'
dictionary named 'cif_core.dic' version 2.4.1 from 2010-06-29.

Automatic conversion script
Id: cif_fix_enum 1527 2010-12-29 10:47:43Z saulius 

The following automatic conversions were performed:

'_symmetry_cell_setting' value 'Monoclinic' changed to 'monoclinic'
according to /home/saulius/struct/CIF-dictionaries/cif_core.dic
dictionary named 'cif_core.dic' version 2.4.1 from 2010-06-29.

Automatic conversion script
Id: cif_fix_values 1715 2011-07-08 13:25:40Z adriana 
;
_cod_original_sg_symbol_H-M 'P 21/c'
_cod_database_code 2206532
_cod_database_fobs_code 2206532

loop_
_symmetry_equiv_pos_as_xyz
'x, y, z'
'-x, y+1/2, -z+1/2'
'-x, -y, -z'
'x, -y-1/2, z-1/2'

loop_
_atom_site_label
_atom_site_fract_x
_atom_site_fract_y
_atom_site_fract_z
_atom_site_U_iso_or_equiv
_atom_site_adp_type
_atom_site_calc_flag
_atom_site_refinement_flags
_atom_site_occupancy
_atom_site_type_symbol
Ni1 0.24111(5) 0.12729(4) 0.24373(4) 0.03989(19) Uani d . 1 Ni
S1 -0.10041(18) 0.12590(15) 0.43860(17) 0.1146(8) Uani d . 1 S
S2 0.54720(15) 0.15052(11) 0.01688(11) 0.0750(5) Uani d . 1 S
N1 0.2354(4) -0.1493(3) 0.2771(4) 0.0649(13) Uani d . 1 N
N2 0.2524(4) -0.0108(3) 0.2457(3) 0.0506(10) Uani d . 1 N
N3 0.4667(3) 0.1190(3) 0.4974(3) 0.0533(10) Uani d . 1 N
N4 0.3764(3) 0.1302(2) 0.3556(3) 0.0464(9) Uani d . 1 N
N5 0.2726(4) 0.4047(3) 0.2754(3) 0.0565(11) Uani d . 1 N
N6 0.2328(3) 0.2663(2) 0.2396(3) 0.0474(9) Uani d . 1 N
N7 0.0160(3) 0.1258(3) -0.0106(3) 0.0506(10) Uani d . 1 N
N8 0.1062(3) 0.1191(3) 0.1311(3) 0.0482(9) Uani d . 1 N
N9 0.1053(4) 0.1245(3) 0.3384(3) 0.0560(10) Uani d . 1 N
N10 0.3747(4) 0.1329(3) 0.1481(3) 0.0587(11) Uani d . 1 N
C1 0.1933(7) -0.2271(5) 0.3221(5) 0.105(2) Uani d . 1 C
H1A 0.2620 -0.2628 0.3424 0.158 Uiso calc R 1 H
H1B 0.1400 -0.2592 0.2784 0.158 Uiso calc R 1 H
H1C 0.1501 -0.2108 0.3752 0.158 Uiso calc R 1 H
C2 0.3058(5) -0.1481(4) 0.2065(5) 0.0788(18) Uani d . 1 C
H2A 0.3405 -0.1950 0.1770 0.095 Uiso calc R 1 H
C3 0.3151(5) -0.0617(4) 0.1872(4) 0.0651(15) Uani d . 1 C
H3A 0.3593 -0.0395 0.1396 0.078 Uiso calc R 1 H
C4 0.2028(5) -0.0665(4) 0.3017(4) 0.0640(15) Uani d . 1 C
H4A 0.1540 -0.0521 0.3498 0.077 Uiso calc R 1 H
C5 0.4829(5) 0.1170(4) 0.5995(4) 0.0793(18) Uani d . 1 C
H5A 0.4050 0.1098 0.6247 0.119 Uiso calc R 1 H
H5B 0.5192 0.1708 0.6219 0.119 Uiso calc R 1 H
H5C 0.5350 0.0691 0.6190 0.119 Uiso calc R 1 H
C6 0.5561(5) 0.1212(4) 0.4380(4) 0.0700(16) Uani d . 1 C
H6A 0.6395 0.1177 0.4538 0.084 Uiso calc R 1 H
C7 0.5002(4) 0.1293(4) 0.3502(4) 0.0605(14) Uani d . 1 C
H7A 0.5399 0.1337 0.2953 0.073 Uiso calc R 1 H
C8 0.3608(4) 0.1248(3) 0.4456(3) 0.0536(12) Uani d . 1 C
H8A 0.2850 0.1249 0.4703 0.064 Uiso calc R 1 H
C9 0.3274(5) 0.4809(4) 0.3255(5) 0.0831(19) Uani d . 1 C
H9A 0.3462 0.4660 0.3902 0.125 Uiso calc R 1 H
H9B 0.2709 0.5288 0.3212 0.125 Uiso calc R 1 H
H9C 0.4008 0.4974 0.2978 0.125 Uiso calc R 1 H
C10 0.1875(5) 0.4043(4) 0.2007(4) 0.0625(14) Uani d . 1 C
H10A 0.1526 0.4529 0.1703 0.075 Uiso calc R 1 H
C11 0.1639(5) 0.3192(3) 0.1794(4) 0.0570(13) Uani d . 1 C
H11A 0.1092 0.2998 0.1312 0.068 Uiso calc R 1 H
C12 0.2969(4) 0.3207(3) 0.2962(4) 0.0517(12) Uani d . 1 C
H12A 0.3524 0.3027 0.3446 0.062 Uiso calc R 1 H
C13 0.0000(5) 0.1386(4) -0.1124(3) 0.0739(17) Uani d . 1 C
H13A -0.0654 0.1791 -0.1270 0.111 Uiso calc R 1 H
H13B -0.0189 0.0837 -0.1425 0.111 Uiso calc R 1 H
H13C 0.0740 0.1615 -0.1345 0.111 Uiso calc R 1 H
C14 -0.0706(5) 0.1064(4) 0.0466(4) 0.0709(17) Uani d . 1 C
H14A -0.1532 0.0983 0.0301 0.085 Uiso calc R 1 H
C15 -0.0136(5) 0.1009(4) 0.1334(4) 0.0677(16) Uani d . 1 C
H15A -0.0516 0.0865 0.1872 0.081 Uiso calc R 1 H
C16 0.1205(4) 0.1331(4) 0.0426(3) 0.0562(13) Uani d . 1 C
H16A 0.1949 0.1466 0.0193 0.067 Uiso calc R 1 H
C17 0.0218(4) 0.1250(3) 0.3801(3) 0.0525(12) Uani d . 1 C
C18 0.4460(4) 0.1399(3) 0.0939(3) 0.0449(11) Uani d . 1 C

loop_
_atom_site_aniso_label
_atom_site_aniso_U_11
_atom_site_aniso_U_22
_atom_site_aniso_U_33
_atom_site_aniso_U_12
_atom_site_aniso_U_13
_atom_site_aniso_U_23
Ni1 0.0371(3) 0.0453(3) 0.0374(3) -0.0001(3) 0.0035(2) -0.0023(3)
S1 0.0866(12) 0.1173(16) 0.1502(19) -0.0096(12) 0.0780(14) -0.0193(14)
S2 0.0755(10) 0.0847(11) 0.0692(9) 0.0008(8) 0.0349(8) 0.0111(8)
N1 0.069(3) 0.031(2) 0.089(3) -0.003(2) -0.032(3) 0.004(2)
N2 0.051(2) 0.047(2) 0.052(2) -0.002(2) -0.0057(19) -0.006(2)
N3 0.049(2) 0.060(3) 0.049(2) 0.002(2) -0.0095(18) -0.001(2)
N4 0.0422(19) 0.047(2) 0.049(2) 0.0003(18) -0.0002(16) -0.0045(19)
N5 0.055(3) 0.046(2) 0.070(3) -0.001(2) 0.012(2) -0.002(2)
N6 0.043(2) 0.045(2) 0.053(2) 0.0004(18) 0.0016(18) -0.0007(19)
N7 0.048(2) 0.057(3) 0.045(2) 0.002(2) -0.0087(17) -0.002(2)
N8 0.048(2) 0.052(2) 0.044(2) -0.0023(19) -0.0034(17) -0.0018(19)
N9 0.045(2) 0.068(3) 0.056(2) 0.002(2) 0.0113(19) -0.001(2)
N10 0.056(2) 0.068(3) 0.053(2) -0.004(2) 0.013(2) 0.000(2)
C1 0.116(6) 0.083(5) 0.115(6) -0.001(4) -0.003(5) 0.017(4)
C2 0.063(4) 0.080(5) 0.091(5) 0.011(3) -0.007(3) -0.022(4)
C3 0.063(3) 0.049(3) 0.081(4) 0.006(3) -0.009(3) -0.014(3)
C4 0.055(3) 0.057(3) 0.075(4) -0.001(3) -0.024(3) 0.005(3)
C5 0.072(4) 0.108(5) 0.055(3) -0.005(4) -0.013(3) 0.010(3)
C6 0.038(3) 0.094(4) 0.075(4) 0.008(3) -0.010(3) -0.023(3)
C7 0.044(3) 0.078(4) 0.060(3) 0.001(3) 0.004(2) -0.017(3)
C8 0.044(2) 0.066(3) 0.050(3) -0.002(3) -0.002(2) 0.004(3)
C9 0.074(4) 0.050(3) 0.126(6) -0.012(3) 0.013(4) -0.018(4)
C10 0.062(3) 0.051(3) 0.075(4) 0.008(3) 0.010(3) 0.011(3)
C11 0.055(3) 0.058(3) 0.058(3) 0.008(3) 0.002(2) 0.003(3)
C12 0.045(3) 0.051(3) 0.059(3) -0.002(2) 0.003(2) -0.002(2)
C13 0.074(4) 0.100(5) 0.046(3) -0.005(3) -0.007(3) -0.002(3)
C14 0.041(3) 0.105(5) 0.065(3) -0.009(3) -0.007(3) 0.013(3)
C15 0.054(3) 0.090(4) 0.059(3) -0.015(3) 0.000(3) 0.011(3)
C16 0.046(3) 0.073(4) 0.050(3) -0.003(3) 0.002(2) -0.008(3)
C17 0.046(3) 0.056(3) 0.057(3) -0.002(3) 0.012(2) -0.010(3)
C18 0.046(2) 0.046(3) 0.042(2) 0.003(2) 0.001(2) 0.000(2)

loop_
_atom_type_symbol
_atom_type_description
_atom_type_scat_dispersion_real
_atom_type_scat_dispersion_imag
_atom_type_scat_source
C C 0.0033 0.0016 'International Tables Vol C Tables 4.2.6.8 and 6.1.1.4'
H H 0.0000 0.0000 'International Tables Vol C Tables 4.2.6.8 and 6.1.1.4'
N N 0.0061 0.0033 'International Tables Vol C Tables 4.2.6.8 and 6.1.1.4'
Ni Ni 0.3393 1.1124 'International Tables Vol C Tables 4.2.6.8 and 6.1.1.4'
S S 0.1246 0.1234 'International Tables Vol C Tables 4.2.6.8 and 6.1.1.4'

loop_
_geom_angle_atom_site_label_1
_geom_angle_atom_site_label_2
_geom_angle_atom_site_label_3
_geom_angle
_geom_angle_publ_flag
N10 Ni1 N9 178.63(17) y
N10 Ni1 N4 90.26(15) y
N9 Ni1 N4 90.40(15) y
N10 Ni1 N8 89.51(15) y
N9 Ni1 N8 89.87(15) y
N4 Ni1 N8 177.80(15) y
N10 Ni1 N2 90.35(17) y
N9 Ni1 N2 90.87(17) y
N4 Ni1 N2 88.48(14) y
N8 Ni1 N2 89.33(15) y
N10 Ni1 N6 88.39(16) y
N9 Ni1 N6 90.39(16) y
N4 Ni1 N6 91.51(15) y
N8 Ni1 N6 90.68(15) y
N2 Ni1 N6 178.74(15) y
C2 N1 C4 111.3(5) ?
C2 N1 C1 125.3(6) ?
C4 N1 C1 123.3(6) ?
C4 N2 C3 104.7(5) ?
C4 N2 Ni1 128.9(4) ?
C3 N2 Ni1 126.3(4) ?
C8 N3 C6 107.2(4) ?
C8 N3 C5 126.4(5) ?
C6 N3 C5 126.3(4) ?
C8 N4 C7 104.9(4) ?
C8 N4 Ni1 127.4(3) ?
C7 N4 Ni1 127.4(3) ?
C12 N5 C10 106.4(4) ?
C12 N5 C9 125.6(5) ?
C10 N5 C9 128.0(5) ?
C12 N6 C11 104.9(4) ?
C12 N6 Ni1 126.2(3) ?
C11 N6 Ni1 128.9(3) ?
C14 N7 C16 107.0(4) ?
C14 N7 C13 126.9(4) ?
C16 N7 C13 126.1(4) ?
C16 N8 C15 104.3(4) ?
C16 N8 Ni1 127.0(3) ?
C15 N8 Ni1 128.7(3) ?
C17 N9 Ni1 171.3(4) ?
C18 N10 Ni1 176.5(4) ?
N1 C1 H1A 109.5 ?
N1 C1 H1B 109.5 ?
H1A C1 H1B 109.5 ?
N1 C1 H1C 109.5 ?
H1A C1 H1C 109.5 ?
H1B C1 H1C 109.5 ?
N1 C2 C3 103.1(5) ?
N1 C2 H2A 128.4 ?
C3 C2 H2A 128.4 ?
C2 C3 N2 112.5(6) ?
C2 C3 H3A 123.8 ?
N2 C3 H3A 123.8 ?
N2 C4 N1 108.3(5) ?
N2 C4 H4A 125.8 ?
N1 C4 H4A 125.8 ?
N3 C5 H5A 109.5 ?
N3 C5 H5B 109.5 ?
H5A C5 H5B 109.5 ?
N3 C5 H5C 109.5 ?
H5A C5 H5C 109.5 ?
H5B C5 H5C 109.5 ?
N3 C6 C7 106.5(4) ?
N3 C6 H6A 126.8 ?
C7 C6 H6A 126.8 ?
C6 C7 N4 109.4(5) ?
C6 C7 H7A 125.3 ?
N4 C7 H7A 125.3 ?
N4 C8 N3 112.1(4) ?
N4 C8 H8A 124.0 ?
N3 C8 H8A 124.0 ?
N5 C9 H9A 109.5 ?
N5 C9 H9B 109.5 ?
H9A C9 H9B 109.5 ?
N5 C9 H9C 109.5 ?
H9A C9 H9C 109.5 ?
H9B C9 H9C 109.5 ?
C11 C10 N5 106.7(5) ?
C11 C10 H10A 126.6 ?
N5 C10 H10A 126.6 ?
C10 C11 N6 109.8(5) ?
C10 C11 H11A 125.1 ?
N6 C11 H11A 125.1 ?
N6 C12 N5 112.2(4) ?
N6 C12 H12A 123.9 ?
N5 C12 H12A 123.9 ?
N7 C13 H13A 109.5 ?
N7 C13 H13B 109.5 ?
H13A C13 H13B 109.5 ?
N7 C13 H13C 109.5 ?
H13A C13 H13C 109.5 ?
H13B C13 H13C 109.5 ?
N7 C14 C15 105.9(4) ?
N7 C14 H14A 127.0 ?
C15 C14 H14A 127.0 ?
N8 C15 C14 110.6(5) ?
N8 C15 H15A 124.7 ?
C14 C15 H15A 124.7 ?
N8 C16 N7 112.2(4) ?
N8 C16 H16A 123.9 ?
N7 C16 H16A 123.9 ?
N9 C17 S1 178.9(5) y
N10 C18 S2 179.7(5) y

loop_
_geom_bond_atom_site_label_1
_geom_bond_atom_site_label_2
_geom_bond_distance
_geom_bond_publ_flag
Ni1 N10 2.083(4) y
Ni1 N9 2.091(4) y
Ni1 N4 2.103(4) y
Ni1 N8 2.112(4) y
Ni1 N2 2.116(4) y
Ni1 N6 2.129(4) y
S1 C17 1.635(5) y
S2 C18 1.632(5) y
N1 C2 1.319(8) ?
N1 C4 1.370(7) ?
N1 C1 1.445(8) ?
N2 C4 1.316(7) ?
N2 C3 1.367(6) ?
N3 C8 1.336(5) ?
N3 C6 1.348(6) ?
N3 C5 1.459(6) ?
N4 C8 1.314(6) ?
N4 C7 1.370(6) ?
N5 C12 1.342(6) ?
N5 C10 1.368(7) ?
N5 C9 1.473(7) ?
N6 C12 1.327(6) ?
N6 C11 1.370(6) ?
N7 C14 1.334(6) ?
N7 C16 1.336(6) ?
N7 C13 1.468(6) ?
N8 C16 1.305(6) ?
N8 C15 1.350(6) ?
N9 C17 1.133(6) y
N10 C18 1.148(6) y
C1 H1A 0.9600 ?
C1 H1B 0.9600 ?
C1 H1C 0.9600 ?
C2 C3 1.355(8) ?
C2 H2A 0.9300 ?
C3 H3A 0.9300 ?
C4 H4A 0.9300 ?
C5 H5A 0.9600 ?
C5 H5B 0.9600 ?
C5 H5C 0.9600 ?
C6 C7 1.362(7) ?
C6 H6A 0.9300 ?
C7 H7A 0.9300 ?
C8 H8A 0.9300 ?
C9 H9A 0.9600 ?
C9 H9B 0.9600 ?
C9 H9C 0.9600 ?
C10 C11 1.358(7) ?
C10 H10A 0.9300 ?
C11 H11A 0.9300 ?
C12 H12A 0.9300 ?
C13 H13A 0.9600 ?
C13 H13B 0.9600 ?
C13 H13C 0.9600 ?
C14 C15 1.351(7) ?
C14 H14A 0.9300 ?
C15 H15A 0.9300 ?
C16 H16A 0.9300 ?
